data_4337082
loop_
_publ_author_name
'G\'omez-Coca, Silvia'
'Cremades, Eduard'
'Aliaga-Alcalde, N\'uria'
'Ruiz, Eliseo'

_publ_section_title
;
 Huge Magnetic Anisotropy in a Trigonal-Pyramidal Nickel(II) Complex.
;
_journal_issue 2
_journal_name_full 'Inorganic chemistry'
_journal_page_first 676
_journal_page_last 678
_journal_paper_doi 10.1021/ic402256v
_journal_volume 53
_journal_year 2014
_chemical_formula_moiety 'C39 H73 K2 N9 Ni2 O7'
_chemical_formula_sum 'C39 H73 K2 N9 Ni2 O7'
_chemical_formula_weight 975.68
_chemical_name_systematic
;
 ?
;
_space_group_IT_number 5
_symmetry_cell_setting monoclinic
_symmetry_space_group_name_Hall 'C 2y'
_symmetry_space_group_name_H-M 'C 1 2 1'
_atom_sites_solution_hydrogens geom
_atom_sites_solution_primary direct
_atom_sites_solution_secondary difmap
_audit_creation_method SHELXL-97
_cell_angle_alpha 90.00
_cell_angle_beta 93.26(2)
_cell_angle_gamma 90.00
_cell_formula_units_Z 2
_cell_length_a 18.750(11)
_cell_length_b 9.636(5)
_cell_length_c 14.324(4)
_cell_measurement_reflns_used 290
_cell_measurement_temperature 173(2)
_cell_measurement_theta_max 31
_cell_measurement_theta_min 3
_cell_volume 2584(2)
_computing_cell_refinement 'AUTOMAR (Claudio Klein, 2007)'
_computing_data_collection 'MARXDS (Claudio Klein, 2005)'
_computing_data_reduction 'MARSCALE (Claudio Klein, 2007)'
_computing_molecular_graphics 'ORTEP (Brueggermann and Smith, 1990)'
_computing_publication_material 'PLATON (Spek, 1990)'
_computing_structure_refinement 'SHELXL-97 (Sheldrick, 1997)'
_computing_structure_solution 'SHELXS-97 (Sheldrick, 1997)'
_diffrn_ambient_temperature 173(2)
_diffrn_measured_fraction_theta_full 0.972
_diffrn_measured_fraction_theta_max 0.793
_diffrn_measurement_device_type 'MAR345 with image plate detector'
_diffrn_measurement_method 'phi scan'
_diffrn_radiation_monochromator graphite
_diffrn_radiation_source 'fine-focus sealed tube'
_diffrn_radiation_type MoK\a
_diffrn_radiation_wavelength 0.71073
_diffrn_reflns_av_R_equivalents 0.0381
_diffrn_reflns_av_sigmaI/netI 0.0366
_diffrn_reflns_limit_h_max 25
_diffrn_reflns_limit_h_min -25
_diffrn_reflns_limit_k_max 11
_diffrn_reflns_limit_k_min -12
_diffrn_reflns_limit_l_max 19
_diffrn_reflns_limit_l_min -19
_diffrn_reflns_number 11649
_diffrn_reflns_theta_full 25.00
_diffrn_reflns_theta_max 31.92
_diffrn_reflns_theta_min 1.42
_exptl_absorpt_coefficient_mu 0.940
_exptl_absorpt_correction_T_max 0.94
_exptl_absorpt_correction_T_min 0.92
_exptl_absorpt_correction_type empirical
_exptl_absorpt_process_details sadabs
_exptl_crystal_density_diffrn 1.254
_exptl_crystal_density_method 'not measured'
_exptl_crystal_description prism
_exptl_crystal_F_000 1040
_exptl_crystal_size_max 0.09
_exptl_crystal_size_mid 0.08
_exptl_crystal_size_min 0.07
_refine_diff_density_max 0.843
_refine_diff_density_min -0.610
_refine_diff_density_rms 0.207
_refine_ls_abs_structure_details 'Flack H D (1983), Acta Cryst. A39, 876-881'
_refine_ls_abs_structure_Flack 0.00(2)
_refine_ls_extinction_coef 0.0154(14)
_refine_ls_extinction_expression Fc^*^=kFc[1+0.001xFc^2^\l^3^/sin(2\q)]^-1/4^
_refine_ls_extinction_method SHELXL
_refine_ls_goodness_of_fit_ref 1.109
_refine_ls_hydrogen_treatment constr
_refine_ls_matrix_type full
_refine_ls_number_parameters 271
_refine_ls_number_reflns 6574
_refine_ls_number_restraints 8
_refine_ls_restrained_S_all 1.766
_refine_ls_R_factor_all 0.0446
_refine_ls_R_factor_gt 0.0389
_refine_ls_shift/su_max 0.000
_refine_ls_shift/su_mean 0.000
_refine_ls_structure_factor_coef Fsqd
_refine_ls_weighting_details 'calc w=1/[\s^2^(Fo^2^)+(0.0663P)^2^+0.5455P] where P=(Fo^2^+2Fc^2^)/3'
_refine_ls_weighting_scheme calc
_refine_ls_wR_factor_gt 0.1088
_refine_ls_wR_factor_ref 0.1172
_reflns_number_gt 5958
_reflns_number_total 6574
_reflns_threshold_expression >2sigma(I)
_cod_data_source_file ic402256v_si_002.cif
_cod_data_source_block nuom142a
_cod_original_sg_symbol_H-M C2
_cod_database_code 4337082

loop_
_symmetry_equiv_pos_as_xyz
'x, y, z'
'-x, y, -z'
'x+1/2, y+1/2, z'
'-x+1/2, y+1/2, -z'

loop_
_atom_site_label
_atom_site_type_symbol
_atom_site_fract_x
_atom_site_fract_y
_atom_site_fract_z
_atom_site_U_iso_or_equiv
_atom_site_adp_type
_atom_site_occupancy
_atom_site_symmetry_multiplicity
_atom_site_calc_flag
_atom_site_refinement_flags
Ni Ni 0.25692(2) 0.00389(6) 0.25947(3) 0.04331(15) Uani 1 1 d .
K K 0.06116(4) 0.00330(13) -0.09094(5) 0.04949(19) Uani 1 1 d D
O1 O 0.3473(2) -0.2956(5) 0.1130(3) 0.0717(10) Uani 1 1 d .
O2 O 0.3941(2) 0.3038(4) 0.1976(3) 0.0670(9) Uani 1 1 d .
O3 O 0.07390(19) 0.0752(4) 0.1093(3) 0.0659(9) Uani 1 1 d .
N1 N 0.2810(2) -0.1896(4) 0.2252(3) 0.0539(8) Uani 1 1 d .
N2 N 0.26688(18) 0.0434(3) 0.1231(2) 0.0449(7) Uani 1 1 d .
N3 N 0.3413(2) 0.1258(4) 0.2794(3) 0.0507(8) Uani 1 1 d .
N4 N 0.15654(19) 0.0671(4) 0.2375(3) 0.0503(8) Uani 1 1 d .
C1 C 0.3159(3) -0.1960(5) 0.1473(4) 0.0536(11) Uani 1 1 d .
C2 C 0.3183(2) -0.0594(5) 0.0925(3) 0.0537(9) Uani 1 1 d .
H2A H 0.3661 -0.0208 0.1000 0.064 Uiso 1 1 calc R
H2B H 0.3084 -0.0785 0.0265 0.064 Uiso 1 1 calc R
C3 C 0.2725(4) -0.3171(7) 0.2811(5) 0.0759(15) Uani 1 1 d .
C4 C 0.2339(6) -0.4293(11) 0.2217(8) 0.120(3) Uani 1 1 d .
H4A H 0.1892 -0.3935 0.1961 0.180 Uiso 1 1 calc R
H4B H 0.2253 -0.5086 0.2601 0.180 Uiso 1 1 calc R
H4C H 0.2630 -0.4562 0.1718 0.180 Uiso 1 1 calc R
C5 C 0.2254(5) -0.2761(10) 0.3621(6) 0.098(2) Uani 1 1 d .
H5A H 0.1805 -0.2404 0.3368 0.147 Uiso 1 1 calc R
H5B H 0.2493 -0.2062 0.3999 0.147 Uiso 1 1 calc R
H5C H 0.2171 -0.3563 0.3998 0.147 Uiso 1 1 calc R
C6 C 0.3428(5) -0.3732(9) 0.3207(6) 0.100(2) Uani 1 1 d .
H6A H 0.3674 -0.3025 0.3571 0.150 Uiso 1 1 calc R
H6B H 0.3714 -0.4013 0.2706 0.150 Uiso 1 1 calc R
H6C H 0.3343 -0.4517 0.3599 0.150 Uiso 1 1 calc R
C7 C 0.2947(3) 0.1871(5) 0.1243(4) 0.0545(11) Uani 1 1 d .
H7A H 0.2553 0.2515 0.1289 0.065 Uiso 1 1 calc R
H7B H 0.3170 0.2055 0.0661 0.065 Uiso 1 1 calc R
C8 C 0.3494(2) 0.2109(5) 0.2066(3) 0.0500(9) Uani 1 1 d .
C9 C 0.3925(3) 0.1311(6) 0.3623(4) 0.0591(11) Uani 1 1 d .
C10 C 0.4680(3) 0.1013(8) 0.3343(5) 0.0807(17) Uani 1 1 d .
H10A H 0.4824 0.1717 0.2919 0.121 Uiso 1 1 calc R
H10B H 0.4692 0.0123 0.3043 0.121 Uiso 1 1 calc R
H10C H 0.5000 0.1010 0.3891 0.121 Uiso 1 1 calc R
C11 C 0.3702(4) 0.0196(8) 0.4295(4) 0.0742(14) Uani 1 1 d .
H11A H 0.3225 0.0379 0.4474 0.111 Uiso 1 1 calc R
H11B H 0.4024 0.0196 0.4841 0.111 Uiso 1 1 calc R
H11C H 0.3715 -0.0694 0.3995 0.111 Uiso 1 1 calc R
C12 C 0.3899(4) 0.2719(7) 0.4121(5) 0.0760(15) Uani 1 1 d .
H12A H 0.4037 0.3439 0.3705 0.114 Uiso 1 1 calc R
H12B H 0.4223 0.2708 0.4666 0.114 Uiso 1 1 calc R
H12C H 0.3423 0.2890 0.4305 0.114 Uiso 1 1 calc R
C13 C 0.1952(2) 0.0274(5) 0.0817(3) 0.0538(11) Uani 1 1 d D
H13A H 0.1893 -0.0674 0.0599 0.065 Uiso 1 1 calc RD
H13B H 0.1896 0.0877 0.0276 0.065 Uiso 1 1 calc RD
C14 C 0.1355(2) 0.0604(5) 0.1477(3) 0.0494(9) Uani 1 1 d .
C15 C 0.1067(3) 0.1056(6) 0.3106(4) 0.0613(11) Uani 1 1 d .
C16 C 0.0702(5) 0.2446(8) 0.2861(6) 0.094(2) Uani 1 1 d .
H16A H 0.0414 0.2351 0.2289 0.141 Uiso 1 1 calc R
H16B H 0.1059 0.3145 0.2786 0.141 Uiso 1 1 calc R
H16C H 0.0405 0.2711 0.3356 0.141 Uiso 1 1 calc R
C17 C 0.0506(3) -0.0095(10) 0.3232(4) 0.0817(16) Uani 1 1 d .
H17A H 0.0219 -0.0207 0.2660 0.123 Uiso 1 1 calc R
H17B H 0.0206 0.0160 0.3725 0.123 Uiso 1 1 calc R
H17C H 0.0745 -0.0952 0.3388 0.123 Uiso 1 1 calc R
C18 C 0.1516(4) 0.1219(8) 0.4018(5) 0.0807(17) Uani 1 1 d .
H18A H 0.1865 0.1936 0.3950 0.121 Uiso 1 1 calc R
H18B H 0.1754 0.0359 0.4170 0.121 Uiso 1 1 calc R
H18C H 0.1213 0.1464 0.4510 0.121 Uiso 1 1 calc R
O4 O 0.0000 -0.2205(11) 0.0000 0.131(4) Uani 1 2 d S
N5 N 0.0000 -0.4496(10) 0.0000 0.092(2) Uani 1 2 d SU
C19 C -0.0188(13) -0.584(2) -0.0485(14) 0.121(3) Uani 0.50 1 d PU
C20 C 0.0347(12) -0.454(2) 0.0912(15) 0.121(3) Uani 0.50 1 d PU
C21 C -0.0209(14) -0.340(2) -0.0448(15) 0.121(3) Uani 0.50 1 d PU

loop_
_atom_site_aniso_label
_atom_site_aniso_U_11
_atom_site_aniso_U_22
_atom_site_aniso_U_33
_atom_site_aniso_U_23
_atom_site_aniso_U_13
_atom_site_aniso_U_12
Ni 0.0439(2) 0.0450(3) 0.0409(2) 0.0017(3) 0.00099(15) 0.0011(3)
K 0.0470(4) 0.0514(4) 0.0499(4) -0.0004(5) 0.0014(3) -0.0007(5)
O1 0.078(2) 0.071(2) 0.065(2) -0.0083(18) 0.0031(18) 0.0146(18)
O2 0.064(2) 0.063(2) 0.074(2) 0.0050(17) 0.0017(17) -0.0073(16)
O3 0.0510(17) 0.084(2) 0.062(2) 0.0086(17) -0.0049(15) -0.0005(16)
N1 0.058(2) 0.051(2) 0.0524(19) 0.0024(15) 0.0056(16) 0.0023(15)
N2 0.0449(16) 0.051(2) 0.0386(15) 0.0042(11) 0.0005(12) 0.0005(11)
N3 0.054(2) 0.047(2) 0.0498(19) 0.0013(14) -0.0031(15) -0.0029(14)
N4 0.0451(17) 0.0553(19) 0.0505(19) -0.0004(15) 0.0021(14) 0.0012(14)
C1 0.054(3) 0.056(3) 0.050(2) -0.0054(18) 0.000(2) 0.0032(18)
C2 0.053(2) 0.061(2) 0.047(2) -0.0007(18) 0.0048(17) 0.0051(19)
C3 0.088(4) 0.066(4) 0.074(3) 0.008(3) 0.009(3) 0.002(3)
C4 0.143(8) 0.093(6) 0.125(7) -0.009(5) 0.012(6) -0.024(5)
C5 0.110(6) 0.092(5) 0.095(5) 0.019(4) 0.024(4) 0.003(4)
C6 0.129(7) 0.083(5) 0.087(5) 0.009(4) 0.002(4) 0.022(4)
C7 0.056(3) 0.054(3) 0.053(3) 0.0093(19) 0.000(2) -0.0019(19)
C8 0.050(2) 0.047(2) 0.053(2) 0.0011(16) -0.0006(17) -0.0013(15)
C9 0.061(3) 0.058(3) 0.057(3) -0.005(2) -0.008(2) 0.0012(19)
C10 0.067(3) 0.089(5) 0.084(4) 0.000(3) -0.007(3) 0.011(3)
C11 0.091(3) 0.067(4) 0.064(3) -0.002(3) -0.010(2) 0.001(3)
C12 0.084(4) 0.072(4) 0.071(3) -0.008(3) -0.005(3) -0.003(3)
C13 0.054(2) 0.064(3) 0.0428(18) 0.0025(17) -0.0037(15) 0.0002(18)
C14 0.0444(19) 0.056(2) 0.047(2) 0.0054(17) -0.0047(16) -0.0017(16)
C15 0.058(3) 0.068(3) 0.059(3) 0.001(2) 0.003(2) 0.005(2)
C16 0.100(5) 0.088(5) 0.094(5) 0.003(4) 0.014(4) 0.020(4)
C17 0.070(3) 0.097(5) 0.078(3) 0.008(4) 0.011(2) 0.001(4)
C18 0.072(4) 0.101(5) 0.068(3) -0.013(3) 0.003(3) 0.005(3)
O4 0.171(10) 0.102(7) 0.124(7) 0.000 0.053(7) 0.000
N5 0.083(5) 0.093(5) 0.103(5) 0.000 0.032(4) 0.000
C19 0.150(10) 0.094(5) 0.117(7) -0.004(3) 0.002(6) 0.007(5)
C20 0.150(10) 0.094(5) 0.117(7) -0.004(3) 0.002(6) 0.007(5)
C21 0.150(10) 0.094(5) 0.117(7) -0.004(3) 0.002(6) 0.007(5)

loop_
_atom_type_symbol
_atom_type_description
_atom_type_scat_dispersion_real
_atom_type_scat_dispersion_imag
_atom_type_scat_source
C C 0.0033 0.0016 'International Tables Vol C Tables 4.2.6.8 and 6.1.1.4'
H H 0.0000 0.0000 'International Tables Vol C Tables 4.2.6.8 and 6.1.1.4'
K K 0.2009 0.2494 'International Tables Vol C Tables 4.2.6.8 and 6.1.1.4'
N N 0.0061 0.0033 'International Tables Vol C Tables 4.2.6.8 and 6.1.1.4'
Ni Ni 0.3393 1.1124 'International Tables Vol C Tables 4.2.6.8 and 6.1.1.4'
O O 0.0106 0.0060 'International Tables Vol C Tables 4.2.6.8 and 6.1.1.4'

loop_
_geom_angle_atom_site_label_1
_geom_angle_atom_site_label_2
_geom_angle_atom_site_label_3
_geom_angle
_geom_angle_site_symmetry_1
_geom_angle_site_symmetry_3
N3 Ni N1 113.70(17) . .
N3 Ni N4 125.72(16) . .
N1 Ni N4 118.36(17) . .
N3 Ni N2 84.85(15) . .
N1 Ni N2 84.42(15) . .
N4 Ni N2 85.84(15) . .
O1 K O2 103.81(15) 4 4_545
O1 K O3 115.31(16) 4 2
O2 K O3 118.29(13) 4_545 2
O1 K O4 156.18(10) 4 .
O2 K O4 81.91(17) 4_545 .
O3 K O4 80.29(14) 2 .
O1 K O3 85.76(12) 4 .
O2 K O3 136.74(13) 4_545 .
O3 K O3 93.42(11) 2 .
O4 K O3 74.98(13) . .
O1 K C13 65.11(12) 4 .
O2 K C13 102.95(13) 4_545 .
O3 K C13 135.81(12) 2 .
O4 K C13 91.11(9) . .
O3 K C13 42.88(10) . .
O1 K K 122.74(10) 4 2
O2 K K 131.72(10) 4_545 2
O3 K K 54.29(9) 2 2
O4 K K 50.40(14) . 2
O3 K K 46.30(8) . 2
C13 K K 87.05(9) . 2
C1 O1 K 161.5(4) . 4_545
C8 O2 K 146.3(3) . 4
C14 O3 K 150.5(3) . 2
C14 O3 K 114.8(3) . .
K O3 K 79.41(10) 2 .
C1 N1 C3 119.3(4) . .
C1 N1 Ni 112.4(3) . .
C3 N1 Ni 127.8(4) . .
C13 N2 C2 114.7(4) . .
C13 N2 C7 115.0(4) . .
C2 N2 C7 113.5(4) . .
C13 N2 Ni 104.0(3) . .
C2 N2 Ni 105.2(3) . .
C7 N2 Ni 102.6(3) . .
C8 N3 C9 120.3(4) . .
C8 N3 Ni 112.0(3) . .
C9 N3 Ni 127.7(3) . .
C14 N4 C15 122.0(4) . .
C14 N4 Ni 111.5(3) . .
C15 N4 Ni 126.3(3) . .
O1 C1 N1 129.5(5) . .
O1 C1 C2 115.5(5) . .
N1 C1 C2 114.9(4) . .
N2 C2 C1 112.7(4) . .
N2 C2 H2A 109.0 . .
C1 C2 H2A 109.0 . .
N2 C2 H2B 109.0 . .
C1 C2 H2B 109.0 . .
H2A C2 H2B 107.8 . .
N1 C3 C6 112.6(6) . .
N1 C3 C4 110.4(6) . .
C6 C3 C4 109.4(7) . .
N1 C3 C5 106.1(5) . .
C6 C3 C5 109.4(7) . .
C4 C3 C5 108.9(7) . .
C3 C4 H4A 109.5 . .
C3 C4 H4B 109.5 . .
H4A C4 H4B 109.5 . .
C3 C4 H4C 109.5 . .
H4A C4 H4C 109.5 . .
H4B C4 H4C 109.5 . .
C3 C5 H5A 109.5 . .
C3 C5 H5B 109.5 . .
H5A C5 H5B 109.5 . .
C3 C5 H5C 109.5 . .
H5A C5 H5C 109.5 . .
H5B C5 H5C 109.5 . .
C3 C6 H6A 109.5 . .
C3 C6 H6B 109.5 . .
H6A C6 H6B 109.5 . .
C3 C6 H6C 109.5 . .
H6A C6 H6C 109.5 . .
H6B C6 H6C 109.5 . .
N2 C7 C8 111.6(4) . .
N2 C7 H7A 109.3 . .
C8 C7 H7A 109.3 . .
N2 C7 H7B 109.3 . .
C8 C7 H7B 109.3 . .
H7A C7 H7B 108.0 . .
O2 C8 N3 129.0(4) . .
O2 C8 C7 117.0(4) . .
N3 C8 C7 113.9(4) . .
N3 C9 C11 107.1(4) . .
N3 C9 C10 110.6(5) . .
C11 C9 C10 109.1(5) . .
N3 C9 C12 111.5(4) . .
C11 C9 C12 108.3(5) . .
C10 C9 C12 110.1(5) . .
C9 C10 H10A 109.5 . .
C9 C10 H10B 109.5 . .
H10A C10 H10B 109.5 . .
C9 C10 H10C 109.5 . .
H10A C10 H10C 109.5 . .
H10B C10 H10C 109.5 . .
C9 C11 H11A 109.5 . .
C9 C11 H11B 109.5 . .
H11A C11 H11B 109.5 . .
C9 C11 H11C 109.5 . .
H11A C11 H11C 109.5 . .
H11B C11 H11C 109.5 . .
C9 C12 H12A 109.5 . .
C9 C12 H12B 109.5 . .
H12A C12 H12B 109.5 . .
C9 C12 H12C 109.5 . .
H12A C12 H12C 109.5 . .
H12B C12 H12C 109.5 . .
N2 C13 C14 114.7(3) . .
N2 C13 K 158.1(3) . .
C14 C13 K 85.9(2) . .
N2 C13 H13A 108.6 . .
C14 C13 H13A 108.6 . .
K C13 H13A 68.8 . .
N2 C13 H13B 108.6 . .
C14 C13 H13B 108.6 . .
K C13 H13B 54.8 . .
H13A C13 H13B 107.6 . .
O3 C14 N4 129.3(4) . .
O3 C14 C13 115.9(4) . .
N4 C14 C13 114.7(3) . .
N4 C15 C18 106.8(4) . .
N4 C15 C16 110.3(5) . .
C18 C15 C16 108.9(6) . .
N4 C15 C17 111.2(5) . .
C18 C15 C17 108.7(5) . .
C16 C15 C17 110.8(6) . .
C15 C16 H16A 109.5 . .
C15 C16 H16B 109.5 . .
H16A C16 H16B 109.5 . .
C15 C16 H16C 109.5 . .
H16A C16 H16C 109.5 . .
H16B C16 H16C 109.5 . .
C15 C17 H17A 109.5 . .
C15 C17 H17B 109.5 . .
H17A C17 H17B 109.5 . .
C15 C17 H17C 109.5 . .
H17A C17 H17C 109.5 . .
H17B C17 H17C 109.5 . .
C15 C18 H18A 109.5 . .
C15 C18 H18B 109.5 . .
H18A C18 H18B 109.5 . .
C15 C18 H18C 109.5 . .
H18A C18 H18C 109.5 . .
H18B C18 H18C 109.5 . .
C21 O4 C21 64.8(19) 2 .
C21 O4 K 123.1(10) 2 2
C21 O4 K 139.0(11) . 2
C21 O4 K 139.0(11) 2 .
C21 O4 K 123.1(10) . .
K O4 K 79.2(3) 2 .
C21 N5 C21 70(2) 2 .
C21 N5 C20 56.9(12) 2 .
C21 N5 C20 126.3(14) . .
C21 N5 C20 126.3(14) 2 2
C21 N5 C20 56.9(12) . 2
C20 N5 C20 176.8(17) . 2
C21 N5 C19 114.9(13) 2 2
C21 N5 C19 174.9(14) . 2
C20 N5 C19 58.0(11) . 2
C20 N5 C19 118.8(12) 2 2
C21 N5 C19 174.9(14) 2 .
C21 N5 C19 114.9(13) . .
C20 N5 C19 118.8(12) . .
C20 N5 C19 58.0(11) 2 .
C19 N5 C19 60.7(16) 2 .
C20 C19 N5 58.2(12) 2 .
C20 C19 C19 117.8(12) 2 2
N5 C19 C19 59.6(8) . 2
C21 C20 C19 120(2) 2 2
C21 C20 N5 55.9(13) 2 .
C19 C20 N5 63.8(13) 2 .
N5 C21 C20 67.1(14) . 2
N5 C21 O4 112.8(16) . .
C20 C21 O4 174(3) 2 .
N5 C21 C21 55.2(10) . 2
C20 C21 C21 122.0(14) 2 2
O4 C21 C21 57.6(9) . 2

loop_
_geom_bond_atom_site_label_1
_geom_bond_atom_site_label_2
_geom_bond_distance
_geom_bond_site_symmetry_2
Ni N3 1.979(4) .
Ni N1 1.986(4) .
Ni N4 1.986(4) .
Ni N2 2.009(3) .
K O1 2.620(4) 4
K O2 2.622(4) 4_545
K O3 2.624(4) 2
K O4 2.799(9) .
K O3 2.947(4) .
K C13 3.432(4) .
K K 3.568(2) 2
O1 C1 1.243(6) .
O1 K 2.620(4) 4_545
O2 C8 1.238(6) .
O2 K 2.622(4) 4
O3 C14 1.258(5) .
O3 K 2.624(4) 2
N1 C1 1.327(7) .
N1 C3 1.480(7) .
N2 C13 1.446(5) .
N2 C2 1.467(6) .
N2 C7 1.479(6) .
N3 C8 1.342(6) .
N3 C9 1.484(6) .
N4 C14 1.326(6) .
N4 C15 1.490(6) .
C1 C2 1.534(7) .
C2 H2A 0.9700 .
C2 H2B 0.9700 .
C3 C6 1.505(10) .
C3 C4 1.532(12) .
C3 C5 1.549(10) .
C4 H4A 0.9600 .
C4 H4B 0.9600 .
C4 H4C 0.9600 .
C5 H5A 0.9600 .
C5 H5B 0.9600 .
C5 H5C 0.9600 .
C6 H6A 0.9600 .
C6 H6B 0.9600 .
C6 H6C 0.9600 .
C7 C8 1.536(6) .
C7 H7A 0.9700 .
C7 H7B 0.9700 .
C9 C11 1.517(9) .
C9 C10 1.520(8) .
C9 C12 1.535(8) .
C10 H10A 0.9600 .
C10 H10B 0.9600 .
C10 H10C 0.9600 .
C11 H11A 0.9600 .
C11 H11B 0.9600 .
C11 H11C 0.9600 .
C12 H12A 0.9600 .
C12 H12B 0.9600 .
C12 H12C 0.9600 .
C13 C14 1.538(6) .
C13 H13A 0.9700 .
C13 H13B 0.9700 .
C15 C18 1.523(8) .
C15 C16 1.535(9) .
C15 C17 1.545(9) .
C16 H16A 0.9600 .
C16 H16B 0.9600 .
C16 H16C 0.9600 .
C17 H17A 0.9600 .
C17 H17B 0.9600 .
C17 H17C 0.9600 .
C18 H18A 0.9600 .
C18 H18B 0.9600 .
C18 H18C 0.9600 .
O4 C21 1.37(2) 2
O4 C21 1.37(2) .
O4 K 2.799(9) 2
N5 C21 1.28(2) 2
N5 C21 1.28(2) .
N5 C20 1.43(2) .
N5 C20 1.43(2) 2
N5 C19 1.51(2) 2
N5 C19 1.51(2) .
C19 C20 1.42(3) 2
C19 C19 1.52(4) 2
C20 C21 1.30(3) 2
C20 C19 1.42(3) 2
C21 C20 1.30(3) 2
C21 C21 1.46(4) 2
